data_2310174
loop_
_publ_author_name
'Compton, V.B.'
'Matthias, B.T.'

_publ_section_title
;
 Laves phase compounds of rare-earths and hafnium with noble metals
;
_journal_name_full 'Acta Crystallographica (1,1948-23,1967)'
_journal_page_first 651
_journal_page_last 654
_journal_volume 12
_journal_year 1959
_chemical_formula_sum 'Gd Os2'
_space_group_IT_number 194
_symmetry_space_group_name_Hall '-P 6c 2c'
_symmetry_space_group_name_H-M 'P 63/m m c'
_cell_angle_alpha 90
_cell_angle_beta 90
_cell_angle_gamma 120
_cell_formula_units_Z 4
_cell_length_a 5.319
_cell_length_b 5.319
_cell_length_c 8.838
_cell_volume 216.543
_citation_journal_id_ASTM ACCRA9
_cod_data_source_file Compton_ACCRA9_1959_467.cif
_cod_data_source_block Gd1Os2
_cod_original_cell_volume 216.5432
_cod_original_formula_sum 'Gd1 Os2'
_cod_database_code 2310174

loop_
_symmetry_equiv_pos_as_xyz
x,y,z
x-y,x,z+1/2
-y,x-y,z
-x,-y,z+1/2
-x+y,-x,z
y,-x+y,z+1/2
-y,-x,-z+1/2
x-y,-y,-z
x,x-y,-z+1/2
y,x,-z
-x+y,y,-z+1/2
-x,-x+y,-z
-x,-y,-z
-x+y,-x,-z-1/2
y,-x+y,-z
x,y,-z-1/2
x-y,x,-z
-y,x-y,-z-1/2
y,x,z-1/2
-x+y,y,z
-x,-x+y,z-1/2
-y,-x,z
x-y,-y,z-1/2
x,x-y,z

loop_
_atom_site_label
_atom_site_type_symbol
_atom_site_fract_x
_atom_site_fract_y
_atom_site_fract_z
_atom_site_occupancy
_atom_site_U_iso_or_equiv
Os1 Os 0 0 0 1 0.0
Os2 Os 0.833 0.666 0.25 1 0.0
Gd1 Gd 0.3333 0.6667 0.063 1 0.0
